data_7062028
loop_
_publ_author_name
'Mi\<cov\'a, Romana'
'Rajn\'ak, Cyril'
'Titi\<s, J\'an'
'Monco\<l, J\'an'
'Dlh\'a\<n, \<Lubor'
'Zalibera, Michal'
'Bo\<ca, Roman'

_publ_section_title
;
 An exchange interaction of the antiferromagnetic nature in benzoate
 bridged Mn(ii) chains
;
_journal_issue 47
_journal_name_full 'New Journal of Chemistry'
_journal_page_first 22686
_journal_page_last 22691
_journal_paper_doi 10.1039/D2NJ04131F
_journal_volume 46
_journal_year 2022
_chemical_formula_moiety 'C21 H13 Cl2 Mn N5 O14'
_chemical_formula_sum 'C21 H13 Cl2 Mn N5 O14'
_chemical_formula_weight 685.20
_space_group_crystal_system monoclinic
_space_group_IT_number 14
_space_group_name_Hall '-P 2yn'
_space_group_name_H-M_alt 'P 1 21/n 1'
_atom_sites_solution_hydrogens mixed
_atom_sites_solution_primary direct
_audit_creation_date 2022-02-19
_audit_creation_method
;
Olex2 1.5
(compiled 2021.12.09 svn.r5202d8cf for OlexSys, GUI svn.r6439)
;
_audit_update_record
;
2022-02-19 deposited with the CCDC.	2022-10-20 downloaded from the CCDC.
;
_cell_angle_alpha 90
_cell_angle_beta 98.033(3)
_cell_angle_gamma 90
_cell_formula_units_Z 4
_cell_length_a 8.2964(3)
_cell_length_b 14.6106(6)
_cell_length_c 21.1398(9)
_cell_measurement_reflns_used 24621
_cell_measurement_temperature 100
_cell_measurement_theta_max 71.93
_cell_measurement_theta_min 3.69
_cell_volume 2537.33(18)
_computing_cell_refinement
;
X-Area Recipe 1.33.0.0 (STOE, 2015)
;
_computing_data_collection
;
X-Area Pilatus3_SV 1.31.150.0 (STOE, 2018)
;
_computing_data_reduction
;
X-Area Integrate 1.73.1.0 (STOE, 2018)
X-Area LANA 1.73.2.0 (STOE, 2018)
;
_computing_molecular_graphics 'Olex2 1.5 (Dolomanov et al., 2009)'
_computing_publication_material 'Olex2 1.5 (Dolomanov et al., 2009)'
_computing_structure_refinement 'SHELXL 2018/3 (Sheldrick, 2015)'
_computing_structure_solution 'SIR2011  (Burla et al.,  2007)'
_diffrn_ambient_temperature 100
_diffrn_detector 'Pilatus3R 300K'
_diffrn_detector_area_resol_mean 5.81
_diffrn_detector_type 'DECTRIS PILATUS3R 300K'
_diffrn_measured_fraction_theta_full 0.991
_diffrn_measured_fraction_theta_max 0.973
_diffrn_measurement_device 'Eulerian 4-circle diffractometer'
_diffrn_measurement_device_type 'Stoe Stadivari with Xenocs Genix3D Cu HF'
_diffrn_measurement_method '\w scans'
_diffrn_radiation_collimation '0.6 mm diameter'
_diffrn_radiation_monochromator 'Graded multilayer mirror'
_diffrn_radiation_polarisn_norm 270
_diffrn_radiation_type 'Cu K\a'
_diffrn_radiation_wavelength 1.54186
_diffrn_reflns_av_R_equivalents 0.0398
_diffrn_reflns_av_unetI/netI 0.0286
_diffrn_reflns_Laue_measured_fraction_full 0.991
_diffrn_reflns_Laue_measured_fraction_max 0.973
_diffrn_reflns_limit_h_max 7
_diffrn_reflns_limit_h_min -10
_diffrn_reflns_limit_k_max 17
_diffrn_reflns_limit_k_min -17
_diffrn_reflns_limit_l_max 21
_diffrn_reflns_limit_l_min -25
_diffrn_reflns_number 26327
_diffrn_reflns_point_group_measured_fraction_full 0.991
_diffrn_reflns_point_group_measured_fraction_max 0.973
_diffrn_reflns_theta_full 67.686
_diffrn_reflns_theta_max 71.614
_diffrn_reflns_theta_min 3.689
_diffrn_source 'Genix3D Cu HF'
_diffrn_source_current 0.600
_diffrn_source_power 0.030
_diffrn_source_voltage 50
_exptl_absorpt_coefficient_mu 6.952
_exptl_absorpt_correction_T_max 0.2381
_exptl_absorpt_correction_T_min 0.0073
_exptl_absorpt_correction_type multi-scan
_exptl_absorpt_process_details
;
STOE LANA, J. Koziskova, F. Hahn, J. Richter, J. Kozisek, 
Acta Chimica Slovaca, vol. 9, no. 2, 2016, pp. 136 - 140.
;
_exptl_crystal_colour yellow
_exptl_crystal_colour_primary yellow
_exptl_crystal_density_diffrn 1.794
_exptl_crystal_description needle
_exptl_crystal_F_000 1380
_exptl_crystal_size_max 0.32
_exptl_crystal_size_mid 0.11
_exptl_crystal_size_min 0.11
_refine_diff_density_max 0.426
_refine_diff_density_min -0.641
_refine_diff_density_rms 0.069
_refine_ls_extinction_method none
_refine_ls_goodness_of_fit_ref 1.033
_refine_ls_hydrogen_treatment mixed
_refine_ls_matrix_type full
_refine_ls_number_parameters 394
_refine_ls_number_reflns 4826
_refine_ls_number_restraints 6
_refine_ls_restrained_S_all 1.045
_refine_ls_R_factor_all 0.0591
_refine_ls_R_factor_gt 0.0406
_refine_ls_shift/su_max 0.001
_refine_ls_shift/su_mean 0.000
_refine_ls_structure_factor_coef Fsqd
_refine_ls_weighting_details 'w=1/[\s^2^(Fo^2^)+(0.0686P)^2^+0.4445P] where P=(Fo^2^+2Fc^2^)/3'
_refine_ls_weighting_scheme calc
_refine_ls_wR_factor_gt 0.1025
_refine_ls_wR_factor_ref 0.1125
_reflns_Friedel_coverage 0.000
_reflns_number_gt 3676
_reflns_number_total 4826
_reflns_threshold_expression 'I > 2\s(I)'
_cod_data_source_file d2nj04131f2.cif
_cod_data_source_block 2
_cod_depositor_comments 'Adding full bibliography for 7062027--7062028.cif.'
_cod_original_cell_volume 2537.32(18)
_cod_database_code 7062028
_shelx_shelxl_version_number 2018/3
_shelx_space_group_comment
;
The symmetry employed for this shelxl refinement is uniquely defined
by the following loop, which should always be used as a source of
symmetry information in preference to the above space-group names.
They are only intended as comments.
;
_shelx_estimated_absorpt_t_max 0.515
_shelx_estimated_absorpt_t_min 0.214
_olex2_refinement_description
;
1. Fixed Uiso
 At 1.2 times of:
  All C(H) groups, All C(H,H) groups
 At 1.5 times of:
  All O(H) groups
2. Restrained distances
 O1-H1
 0.87 with sigma of 0.01
 O2-H2
 0.87 with sigma of 0.01
 C1-H1
 1.899993 with sigma of 0.02
 Mn1-H1
 2.947091 with sigma of 0.02
 C7-H2
 1.89644 with sigma of 0.02
 Mn1-H2
 2.940038 with sigma of 0.02
3.a Secondary CH2 refined with riding coordinates:
 C1(H1A,H1B), C7(H7A,H7B)
3.b Aromatic/amide H refined with riding coordinates:
 C3(H3), C4(H4), C5(H5), C10(H10), C14(H14), C17(H17), C21(H21)
;
_olex2_submission_special_instructions 'No special instructions were received'

loop_
_space_group_symop_operation_xyz
'x, y, z'
'-x+1/2, y+1/2, -z+1/2'
'-x, -y, -z'
'x-1/2, -y-1/2, z-1/2'

loop_
_atom_site_label
_atom_site_type_symbol
_atom_site_fract_x
_atom_site_fract_y
_atom_site_fract_z
_atom_site_U_iso_or_equiv
_atom_site_adp_type
_atom_site_occupancy
_atom_site_site_symmetry_order
_atom_site_calc_flag
_atom_site_refinement_flags_posn
_atom_site_refinement_flags_adp
_atom_site_refinement_flags_occupancy
_atom_site_disorder_assembly
_atom_site_disorder_group
Mn1 Mn 0.24982(5) 0.57136(3) 0.50170(2) 0.02271(13) Uani 1 1 d D . . . .
Cl1 Cl 0.66351(10) 0.68649(5) 0.14894(3) 0.0423(2) Uani 1 1 d . . . . .
Cl2 Cl -0.15260(10) 0.64496(6) 0.86195(3) 0.0506(2) Uani 1 1 d . . . . .
O1 O 0.0034(2) 0.62831(12) 0.45357(8) 0.0265(4) Uani 1 1 d D . . . .
H1 H -0.0838(16) 0.6087(13) 0.4701(12) 0.040 Uiso 1 1 d D U . . .
O2 O 0.4962(2) 0.62070(13) 0.55379(8) 0.0280(4) Uani 1 1 d D . . . .
H2 H 0.5851(16) 0.6026(14) 0.5379(12) 0.042 Uiso 1 1 d D U . . .
O3 O 0.3678(2) 0.58069(12) 0.41747(8) 0.0262(4) Uani 1 1 d . . . . .
O4 O 0.6325(2) 0.56161(12) 0.45323(8) 0.0259(4) Uani 1 1 d . . . . .
O5 O 0.2200(2) 0.71673(14) 0.20285(9) 0.0354(5) Uani 1 1 d . . . . .
O6 O 0.3184(3) 0.63124(17) 0.13392(10) 0.0548(6) Uani 1 1 d . . . . .
O7 O 1.0160(2) 0.64792(16) 0.30437(10) 0.0417(5) Uani 1 1 d . . . . .
O8 O 0.9487(3) 0.58962(14) 0.21004(10) 0.0425(5) Uani 1 1 d . . . . .
O9 O 0.1369(2) 0.57135(12) 0.58746(8) 0.0259(4) Uani 1 1 d . . . . .
O10 O -0.1283(2) 0.55441(12) 0.55156(8) 0.0256(4) Uani 1 1 d . . . . .
O11 O 0.2850(2) 0.68717(14) 0.80988(9) 0.0376(5) Uani 1 1 d . . . . .
O12 O 0.1929(3) 0.58931(18) 0.87277(10) 0.0574(7) Uani 1 1 d . . . . .
O13 O -0.5084(2) 0.62068(16) 0.70504(10) 0.0437(5) Uani 1 1 d . . . . .
O14 O -0.4400(3) 0.55556(15) 0.79723(10) 0.0452(6) Uani 1 1 d . . . . .
N1 N 0.2522(2) 0.72903(16) 0.50568(9) 0.0262(5) Uani 1 1 d . . . . .
N2 N 0.3247(3) 0.66608(17) 0.18667(11) 0.0354(6) Uani 1 1 d . . . . .
N3 N 0.9162(3) 0.62112(16) 0.26026(11) 0.0330(5) Uani 1 1 d . . . . .
N4 N 0.1843(3) 0.63208(17) 0.82271(11) 0.0354(6) Uani 1 1 d . . . . .
N5 N -0.4081(3) 0.59136(17) 0.74798(12) 0.0349(6) Uani 1 1 d . . . . .
C1 C -0.0229(3) 0.72460(19) 0.44925(14) 0.0343(6) Uani 1 1 d D . . . .
H1A H -0.118230 0.740562 0.470471 0.041 Uiso 1 1 calc R U . . .
H1B H -0.047953 0.742205 0.403712 0.041 Uiso 1 1 calc R U . . .
C2 C 0.1233(3) 0.77812(19) 0.47983(12) 0.0286(6) Uani 1 1 d . . . . .
C3 C 0.1226(4) 0.8729(2) 0.47991(13) 0.0335(6) Uani 1 1 d . . . . .
H3 H 0.029645 0.905990 0.461019 0.040 Uiso 1 1 calc R U . . .
C4 C 0.2607(3) 0.9183(2) 0.50819(13) 0.0364(7) Uani 1 1 d . . . . .
H4 H 0.263648 0.983248 0.508952 0.044 Uiso 1 1 calc R U . . .
C5 C 0.3942(4) 0.86833(19) 0.53527(13) 0.0333(6) Uani 1 1 d . . . . .
H5 H 0.489771 0.898313 0.554997 0.040 Uiso 1 1 calc R U . . .
C6 C 0.3857(3) 0.77330(19) 0.53309(12) 0.0279(6) Uani 1 1 d . . . . .
C7 C 0.5250(3) 0.7158(2) 0.56402(14) 0.0339(6) Uani 1 1 d D . . . .
H7A H 0.625313 0.733318 0.546533 0.041 Uiso 1 1 calc R U . . .
H7B H 0.542803 0.728193 0.610510 0.041 Uiso 1 1 calc R U . . .
C8 C 0.5142(3) 0.57887(17) 0.41025(12) 0.0234(5) Uani 1 1 d . . . . .
C9 C 0.5531(3) 0.60149(18) 0.34411(12) 0.0246(5) Uani 1 1 d . . . . .
C10 C 0.4275(3) 0.62472(18) 0.29621(12) 0.0265(6) Uani 1 1 d . . . . .
H10 H 0.318168 0.626553 0.304801 0.032 Uiso 1 1 calc R U . . .
C11 C 0.4638(3) 0.64524(19) 0.23557(12) 0.0295(6) Uani 1 1 d . . . . .
C12 C 0.6216(3) 0.64628(19) 0.22094(12) 0.0302(6) Uani 1 1 d . . . . .
C13 C 0.7438(3) 0.62263(18) 0.27038(12) 0.0279(6) Uani 1 1 d . . . . .
C14 C 0.7116(3) 0.60082(18) 0.33111(12) 0.0261(6) Uani 1 1 d . . . . .
H14 H 0.798253 0.585466 0.363683 0.031 Uiso 1 1 calc R U . . .
C15 C -0.0100(3) 0.56693(17) 0.59500(12) 0.0241(5) Uani 1 1 d . . . . .
C16 C -0.0461(3) 0.58134(17) 0.66269(12) 0.0241(5) Uani 1 1 d . . . . .
C17 C 0.0805(3) 0.60027(18) 0.71130(12) 0.0264(6) Uani 1 1 d . . . . .
H17 H 0.189562 0.603503 0.702563 0.032 Uiso 1 1 calc R U . . .
C18 C 0.0450(3) 0.61436(18) 0.77276(12) 0.0290(6) Uani 1 1 d . . . . .
C19 C -0.1128(4) 0.6132(2) 0.78799(12) 0.0326(6) Uani 1 1 d . . . . .
C20 C -0.2356(3) 0.59438(19) 0.73756(13) 0.0302(6) Uani 1 1 d . . . . .
C21 C -0.2050(3) 0.57868(18) 0.67588(12) 0.0264(6) Uani 1 1 d . . . . .
H21 H -0.292123 0.566179 0.642827 0.032 Uiso 1 1 calc R U . . .

loop_
_atom_site_aniso_label
_atom_site_aniso_U_11
_atom_site_aniso_U_22
_atom_site_aniso_U_33
_atom_site_aniso_U_23
_atom_site_aniso_U_13
_atom_site_aniso_U_12
Mn1 0.0235(2) 0.0270(2) 0.0187(2) -0.00037(16) 0.00687(16) -0.00042(16)
Cl1 0.0582(5) 0.0474(5) 0.0249(3) 0.0103(3) 0.0187(3) 0.0074(3)
Cl2 0.0629(5) 0.0680(6) 0.0249(4) -0.0138(4) 0.0203(3) -0.0091(4)
O1 0.0271(9) 0.0300(10) 0.0230(9) 0.0031(7) 0.0053(7) -0.0027(7)
O2 0.0293(10) 0.0320(11) 0.0234(9) -0.0039(8) 0.0065(8) 0.0005(8)
O3 0.0251(9) 0.0345(11) 0.0202(9) -0.0005(7) 0.0074(7) -0.0025(7)
O4 0.0257(9) 0.0314(10) 0.0210(9) 0.0008(7) 0.0044(7) -0.0006(7)
O5 0.0329(11) 0.0379(12) 0.0349(11) 0.0110(9) 0.0027(9) 0.0015(9)
O6 0.0689(16) 0.0675(17) 0.0246(11) -0.0062(11) -0.0056(10) 0.0133(13)
O7 0.0306(11) 0.0613(15) 0.0348(11) 0.0093(10) 0.0107(9) 0.0030(10)
O8 0.0512(13) 0.0401(13) 0.0432(12) -0.0008(10) 0.0317(11) 0.0025(10)
O9 0.0261(9) 0.0320(10) 0.0211(9) 0.0014(7) 0.0081(7) 0.0013(7)
O10 0.0267(9) 0.0308(10) 0.0195(9) -0.0006(7) 0.0041(7) -0.0001(7)
O11 0.0413(12) 0.0346(12) 0.0352(11) -0.0068(9) -0.0005(9) -0.0019(9)
O12 0.0723(17) 0.0720(18) 0.0244(11) 0.0102(11) -0.0061(11) -0.0086(13)
O13 0.0315(11) 0.0633(15) 0.0385(12) -0.0084(11) 0.0130(10) -0.0054(10)
O14 0.0535(13) 0.0448(13) 0.0443(13) -0.0009(10) 0.0318(11) -0.0048(10)
N1 0.0291(11) 0.0312(13) 0.0197(11) -0.0015(9) 0.0082(9) -0.0010(9)
N2 0.0421(15) 0.0375(14) 0.0258(12) 0.0064(10) 0.0022(11) -0.0003(11)
N3 0.0368(13) 0.0321(13) 0.0336(13) 0.0077(10) 0.0178(11) 0.0053(10)
N4 0.0460(15) 0.0371(14) 0.0229(12) -0.0023(10) 0.0038(11) 0.0027(11)
N5 0.0386(14) 0.0363(14) 0.0336(13) -0.0091(11) 0.0180(12) -0.0066(11)
C1 0.0363(16) 0.0306(16) 0.0354(15) 0.0055(12) 0.0032(13) 0.0027(12)
C2 0.0343(15) 0.0324(15) 0.0217(13) 0.0008(11) 0.0127(11) 0.0017(11)
C3 0.0404(16) 0.0337(16) 0.0284(14) 0.0021(12) 0.0121(12) 0.0043(12)
C4 0.0516(18) 0.0296(16) 0.0307(15) -0.0026(12) 0.0158(14) -0.0031(13)
C5 0.0406(16) 0.0321(16) 0.0288(14) -0.0052(12) 0.0101(12) -0.0081(12)
C6 0.0297(14) 0.0360(16) 0.0199(12) -0.0050(11) 0.0104(11) -0.0038(11)
C7 0.0306(15) 0.0357(16) 0.0345(15) -0.0081(13) 0.0018(12) -0.0022(12)
C8 0.0275(14) 0.0228(13) 0.0209(12) -0.0007(10) 0.0069(11) -0.0002(10)
C9 0.0293(14) 0.0235(14) 0.0220(13) -0.0006(10) 0.0065(11) -0.0006(10)
C10 0.0303(14) 0.0246(14) 0.0256(13) 0.0006(11) 0.0081(11) -0.0004(10)
C11 0.0350(15) 0.0298(15) 0.0238(13) 0.0022(11) 0.0048(11) 0.0018(11)
C12 0.0438(17) 0.0279(15) 0.0212(13) 0.0027(11) 0.0120(12) 0.0024(12)
C13 0.0333(15) 0.0245(14) 0.0286(14) 0.0003(11) 0.0134(12) -0.0002(11)
C14 0.0306(14) 0.0255(14) 0.0231(13) 0.0013(10) 0.0074(11) 0.0013(10)
C15 0.0302(14) 0.0213(13) 0.0217(12) 0.0001(10) 0.0070(11) 0.0025(10)
C16 0.0283(13) 0.0238(14) 0.0202(12) -0.0004(10) 0.0041(10) 0.0006(10)
C17 0.0323(14) 0.0252(14) 0.0228(13) 0.0008(10) 0.0075(11) 0.0000(11)
C18 0.0356(15) 0.0294(15) 0.0215(13) -0.0016(11) 0.0024(11) -0.0022(11)
C19 0.0476(17) 0.0317(16) 0.0210(13) -0.0023(11) 0.0138(12) -0.0016(12)
C20 0.0341(15) 0.0296(15) 0.0294(14) -0.0042(11) 0.0140(12) -0.0026(11)
C21 0.0307(14) 0.0266(14) 0.0230(13) -0.0015(11) 0.0078(11) -0.0037(10)

loop_
_atom_type_symbol
_atom_type_description
_atom_type_scat_dispersion_real
_atom_type_scat_dispersion_imag
_atom_type_scat_source
C C 0.0181 0.0091 'International Tables Vol C Tables 4.2.6.8 and 6.1.1.4'
H H 0.0000 0.0000 'International Tables Vol C Tables 4.2.6.8 and 6.1.1.4'
Cl Cl 0.3639 0.7018 'International Tables Vol C Tables 4.2.6.8 and 6.1.1.4'
Mn Mn -0.5299 2.8052 'International Tables Vol C Tables 4.2.6.8 and 6.1.1.4'
N N 0.0311 0.0180 'International Tables Vol C Tables 4.2.6.8 and 6.1.1.4'
O O 0.0492 0.0322 'International Tables Vol C Tables 4.2.6.8 and 6.1.1.4'

loop_
_geom_angle_atom_site_label_1
_geom_angle_atom_site_label_2
_geom_angle_atom_site_label_3
_geom_angle
_geom_angle_site_symmetry_1
_geom_angle_site_symmetry_3
_geom_angle_publ_flag
O1 Mn1 O4 141.21(6) . 3_666 ?
O1 Mn1 O10 76.87(6) . 3_566 ?
O2 Mn1 O1 140.53(7) . . ?
O2 Mn1 O4 76.75(6) . 3_666 ?
O2 Mn1 O10 141.34(6) . 3_566 ?
O2 Mn1 N1 70.52(7) . . ?
O3 Mn1 O1 95.15(6) . . ?
O3 Mn1 O2 84.24(6) . . ?
O3 Mn1 O4 100.31(7) . 3_666 ?
O3 Mn1 O9 176.15(7) . . ?
O3 Mn1 O10 82.26(6) . 3_566 ?
O3 Mn1 N1 87.96(7) . . ?
O9 Mn1 O1 84.73(6) . . ?
O9 Mn1 O2 93.39(7) . . ?
O9 Mn1 O4 82.05(6) . 3_666 ?
O9 Mn1 O10 101.45(7) . 3_566 ?
O9 Mn1 N1 88.39(7) . . ?
O10 Mn1 O4 70.36(7) 3_566 3_666 ?
N1 Mn1 O1 70.03(7) . . ?
N1 Mn1 O4 145.23(7) . 3_666 ?
N1 Mn1 O10 144.41(7) . 3_566 ?
Mn1 O1 H1 115.3(12) . . ?
C1 O1 Mn1 120.18(15) . . ?
C1 O1 H1 102.6(13) . . ?
Mn1 O2 H2 117.0(13) . . ?
C7 O2 Mn1 119.94(15) . . ?
C7 O2 H2 102.5(13) . . ?
C8 O3 Mn1 131.61(16) . . ?
C8 O4 Mn1 134.54(16) . 3_666 ?
C15 O9 Mn1 130.74(16) . . ?
C15 O10 Mn1 135.44(16) . 3_566 ?
C2 N1 Mn1 121.19(18) . . ?
C2 N1 C6 118.8(3) . . ?
C6 N1 Mn1 119.99(18) . . ?
O5 N2 C11 116.5(2) . . ?
O6 N2 O5 124.5(2) . . ?
O6 N2 C11 119.0(2) . . ?
O7 N3 C13 116.9(2) . . ?
O8 N3 O7 125.2(2) . . ?
O8 N3 C13 117.9(2) . . ?
O11 N4 O12 124.9(3) . . ?
O11 N4 C18 116.7(2) . . ?
O12 N4 C18 118.3(3) . . ?
O13 N5 O14 125.2(3) . . ?
O13 N5 C20 116.9(2) . . ?
O14 N5 C20 117.9(3) . . ?
O1 C1 H1A 109.2 . . ?
O1 C1 H1B 109.2 . . ?
O1 C1 C2 112.2(2) . . ?
H1A C1 H1B 107.9 . . ?
C2 C1 H1A 109.2 . . ?
C2 C1 H1B 109.2 . . ?
N1 C2 C1 116.4(2) . . ?
N1 C2 C3 122.5(3) . . ?
C3 C2 C1 121.0(3) . . ?
C2 C3 H3 120.8 . . ?
C2 C3 C4 118.4(3) . . ?
C4 C3 H3 120.8 . . ?
C3 C4 H4 120.2 . . ?
C5 C4 C3 119.5(3) . . ?
C5 C4 H4 120.2 . . ?
C4 C5 H5 120.7 . . ?
C4 C5 C6 118.7(3) . . ?
C6 C5 H5 120.7 . . ?
N1 C6 C5 122.0(3) . . ?
N1 C6 C7 117.2(2) . . ?
C5 C6 C7 120.8(2) . . ?
O2 C7 C6 112.2(2) . . ?
O2 C7 H7A 109.2 . . ?
O2 C7 H7B 109.2 . . ?
C6 C7 H7A 109.2 . . ?
C6 C7 H7B 109.2 . . ?
H7A C7 H7B 107.9 . . ?
O3 C8 O4 126.0(2) . . ?
O3 C8 C9 116.5(2) . . ?
O4 C8 C9 117.5(2) . . ?
C10 C9 C8 119.4(2) . . ?
C14 C9 C8 120.9(2) . . ?
C14 C9 C10 119.7(2) . . ?
C9 C10 H10 120.4 . . ?
C9 C10 C11 119.2(2) . . ?
C11 C10 H10 120.4 . . ?
C10 C11 N2 116.3(2) . . ?
C12 C11 N2 120.9(2) . . ?
C12 C11 C10 122.8(2) . . ?
C11 C12 Cl1 121.1(2) . . ?
C11 C12 C13 116.1(2) . . ?
C13 C12 Cl1 122.4(2) . . ?
C12 C13 N3 120.9(2) . . ?
C14 C13 N3 116.6(2) . . ?
C14 C13 C12 122.6(2) . . ?
C9 C14 C13 119.7(2) . . ?
C9 C14 H14 120.2 . . ?
C13 C14 H14 120.2 . . ?
O9 C15 O10 126.0(2) . . ?
O9 C15 C16 115.9(2) . . ?
O10 C15 C16 118.1(2) . . ?
C17 C16 C15 119.8(2) . . ?
C21 C16 C15 120.3(2) . . ?
C21 C16 C17 119.9(2) . . ?
C16 C17 H17 120.5 . . ?
C18 C17 C16 119.0(2) . . ?
C18 C17 H17 120.5 . . ?
C17 C18 N4 116.7(2) . . ?
C17 C18 C19 123.0(2) . . ?
C19 C18 N4 120.3(2) . . ?
C18 C19 Cl2 121.2(2) . . ?
C18 C19 C20 115.8(2) . . ?
C20 C19 Cl2 122.6(2) . . ?
C19 C20 N5 120.7(2) . . ?
C21 C20 N5 116.4(2) . . ?
C21 C20 C19 122.9(3) . . ?
C16 C21 H21 120.3 . . ?
C20 C21 C16 119.4(2) . . ?
C20 C21 H21 120.3 . . ?

loop_
_geom_bond_atom_site_label_1
_geom_bond_atom_site_label_2
_geom_bond_distance
_geom_bond_site_symmetry_2
_geom_bond_publ_flag
Mn1 O1 2.3079(18) . ?
Mn1 O2 2.2981(18) . ?
Mn1 O3 2.1530(17) . ?
Mn1 O4 2.3183(18) 3_666 ?
Mn1 O9 2.1540(17) . ?
Mn1 O10 2.3116(18) 3_566 ?
Mn1 N1 2.305(2) . ?
Cl1 C12 1.712(3) . ?
Cl2 C19 1.707(3) . ?
O1 H1 0.894(9) . ?
O1 C1 1.425(3) . ?
O2 H2 0.893(9) . ?
O2 C7 1.421(3) . ?
O3 C8 1.245(3) . ?
O4 C8 1.266(3) . ?
O5 N2 1.225(3) . ?
O6 N2 1.220(3) . ?
O7 N3 1.222(3) . ?
O8 N3 1.221(3) . ?
O9 C15 1.253(3) . ?
O10 C15 1.260(3) . ?
O11 N4 1.218(3) . ?
O12 N4 1.222(3) . ?
O13 N5 1.220(3) . ?
O14 N5 1.227(3) . ?
N1 C2 1.339(3) . ?
N1 C6 1.342(3) . ?
N2 C11 1.470(3) . ?
N3 C13 1.476(3) . ?
N4 C18 1.476(3) . ?
N5 C20 1.479(4) . ?
C1 H1A 0.9900 . ?
C1 H1B 0.9900 . ?
C1 C2 1.510(4) . ?
C2 C3 1.384(4) . ?
C3 H3 0.9500 . ?
C3 C4 1.385(4) . ?
C4 H4 0.9500 . ?
C4 C5 1.381(4) . ?
C5 H5 0.9500 . ?
C5 C6 1.391(4) . ?
C6 C7 1.503(4) . ?
C7 H7A 0.9900 . ?
C7 H7B 0.9900 . ?
C8 C9 1.515(3) . ?
C9 C10 1.390(4) . ?
C9 C14 1.381(4) . ?
C10 H10 0.9500 . ?
C10 C11 1.390(4) . ?
C11 C12 1.387(4) . ?
C12 C13 1.394(4) . ?
C13 C14 1.384(4) . ?
C14 H14 0.9500 . ?
C15 C16 1.517(3) . ?
C16 C17 1.390(4) . ?
C16 C21 1.386(4) . ?
C17 H17 0.9500 . ?
C17 C18 1.387(4) . ?
C18 C19 1.391(4) . ?
C19 C20 1.395(4) . ?
C20 C21 1.382(4) . ?
C21 H21 0.9500 . ?

loop_
_geom_torsion_atom_site_label_1
_geom_torsion_atom_site_label_2
_geom_torsion_atom_site_label_3
_geom_torsion_atom_site_label_4
_geom_torsion
_geom_torsion_site_symmetry_1
_geom_torsion_site_symmetry_2
_geom_torsion_site_symmetry_3
_geom_torsion_site_symmetry_4
_geom_torsion_publ_flag
Mn1 O1 C1 C2 -1.0(3) . . . . ?
Mn1 O2 C7 C6 -4.4(3) . . . . ?
Mn1 O3 C8 O4 7.4(4) . . . . ?
Mn1 O3 C8 C9 -171.21(16) . . . . ?
Mn1 O4 C8 O3 81.7(3) 3_666 . . . ?
Mn1 O4 C8 C9 -99.7(3) 3_666 . . . ?
Mn1 O9 C15 O10 5.6(4) . . . . ?
Mn1 O9 C15 C16 -172.20(16) . . . . ?
Mn1 O10 C15 O9 82.6(3) 3_566 . . . ?
Mn1 O10 C15 C16 -99.7(3) 3_566 . . . ?
Mn1 N1 C2 C1 0.9(3) . . . . ?
Mn1 N1 C2 C3 -178.19(19) . . . . ?
Mn1 N1 C6 C5 178.46(19) . . . . ?
Mn1 N1 C6 C7 -3.9(3) . . . . ?
Cl1 C12 C13 N3 -7.2(4) . . . . ?
Cl1 C12 C13 C14 171.9(2) . . . . ?
Cl2 C19 C20 N5 -6.7(4) . . . . ?
Cl2 C19 C20 C21 172.5(2) . . . . ?
O1 C1 C2 N1 0.1(3) . . . . ?
O1 C1 C2 C3 179.2(2) . . . . ?
O3 C8 C9 C10 1.5(4) . . . . ?
O3 C8 C9 C14 -179.6(2) . . . . ?
O4 C8 C9 C10 -177.2(2) . . . . ?
O4 C8 C9 C14 1.7(4) . . . . ?
O5 N2 C11 C10 43.9(3) . . . . ?
O5 N2 C11 C12 -136.2(3) . . . . ?
O6 N2 C11 C10 -134.6(3) . . . . ?
O6 N2 C11 C12 45.3(4) . . . . ?
O7 N3 C13 C12 142.2(3) . . . . ?
O7 N3 C13 C14 -36.9(3) . . . . ?
O8 N3 C13 C12 -41.0(4) . . . . ?
O8 N3 C13 C14 139.9(3) . . . . ?
O9 C15 C16 C17 1.5(4) . . . . ?
O9 C15 C16 C21 179.3(2) . . . . ?
O10 C15 C16 C17 -176.5(2) . . . . ?
O10 C15 C16 C21 1.4(4) . . . . ?
O11 N4 C18 C17 46.0(3) . . . . ?
O11 N4 C18 C19 -133.4(3) . . . . ?
O12 N4 C18 C17 -132.1(3) . . . . ?
O12 N4 C18 C19 48.5(4) . . . . ?
O13 N5 C20 C19 143.6(3) . . . . ?
O13 N5 C20 C21 -35.7(4) . . . . ?
O14 N5 C20 C19 -40.0(4) . . . . ?
O14 N5 C20 C21 140.6(3) . . . . ?
N1 C2 C3 C4 -0.3(4) . . . . ?
N1 C6 C7 O2 5.3(3) . . . . ?
N2 C11 C12 Cl1 8.9(4) . . . . ?
N2 C11 C12 C13 -178.0(2) . . . . ?
N3 C13 C14 C9 179.5(2) . . . . ?
N4 C18 C19 Cl2 7.6(4) . . . . ?
N4 C18 C19 C20 -179.0(2) . . . . ?
N5 C20 C21 C16 179.4(2) . . . . ?
C1 C2 C3 C4 -179.4(2) . . . . ?
C2 N1 C6 C5 -0.2(4) . . . . ?
C2 N1 C6 C7 177.4(2) . . . . ?
C2 C3 C4 C5 0.0(4) . . . . ?
C3 C4 C5 C6 0.2(4) . . . . ?
C4 C5 C6 N1 -0.1(4) . . . . ?
C4 C5 C6 C7 -177.7(2) . . . . ?
C5 C6 C7 O2 -177.1(2) . . . . ?
C6 N1 C2 C1 179.5(2) . . . . ?
C6 N1 C2 C3 0.4(4) . . . . ?
C8 C9 C10 C11 -179.9(2) . . . . ?
C8 C9 C14 C13 -179.4(2) . . . . ?
C9 C10 C11 N2 177.9(2) . . . . ?
C9 C10 C11 C12 -2.0(4) . . . . ?
C10 C9 C14 C13 -0.5(4) . . . . ?
C10 C11 C12 Cl1 -171.2(2) . . . . ?
C10 C11 C12 C13 1.9(4) . . . . ?
C11 C12 C13 N3 179.8(2) . . . . ?
C11 C12 C13 C14 -1.1(4) . . . . ?
C12 C13 C14 C9 0.5(4) . . . . ?
C14 C9 C10 C11 1.2(4) . . . . ?
C15 C16 C17 C18 179.2(2) . . . . ?
C15 C16 C21 C20 -178.3(2) . . . . ?
C16 C17 C18 N4 178.6(2) . . . . ?
C16 C17 C18 C19 -2.0(4) . . . . ?
C17 C16 C21 C20 -0.4(4) . . . . ?
C17 C18 C19 Cl2 -171.7(2) . . . . ?
C17 C18 C19 C20 1.7(4) . . . . ?
C18 C19 C20 N5 -180.0(2) . . . . ?
C18 C19 C20 C21 -0.7(4) . . . . ?
C19 C20 C21 C16 0.1(4) . . . . ?
C21 C16 C17 C18 1.3(4) . . . . ?
